data_2008455
loop_
_publ_author_name
'Kandasamy Chinnakali'
'Hoong-Kun Fun'
'Dipakranjan Mal'
'Sujit Kumar Ghorai'
'Nirmal Kumar Hazra'
'Gur Dayal Nigam'

_publ_section_title
;
 6,11-Dihydroxy-1,4-methano-1,4,4a,12a-tetrahydronaphthacene-5,12-dione
;
_journal_issue 5
_journal_name_full 'Acta Crystallographica Section C'
_journal_page_first 776
_journal_page_last 778
_journal_paper_doi 10.1107/S0108270199000657
_journal_volume 55
_journal_year 1999
_chemical_formula_sum 'C19 H14 O4'
_chemical_formula_weight 306.30
_chemical_name_systematic
;
6,11-Dihydroxy-1,4-methano-1,4,4a-tetrahydronaphthacene-5,12-dione
;
_space_group_IT_number 2
_symmetry_cell_setting triclinic
_symmetry_space_group_name_Hall '-P 1'
_symmetry_space_group_name_H-M 'P -1'
_audit_creation_method SHELXL-97
_cell_angle_alpha 96.110(10)
_cell_angle_beta 99.2240(10)
_cell_angle_gamma 113.4620(10)
_cell_formula_units_Z 4
_cell_length_a 10.27820(10)
_cell_length_b 11.4269(2)
_cell_length_c 13.5079(2)
_cell_measurement_reflns_used 4919
_cell_measurement_temperature 293(2)
_cell_measurement_theta_max 33.18
_cell_measurement_theta_min 2.74
_cell_volume 1410.87(6)
_computing_cell_refinement 'SAINT (Siemens, 1996b)'
_computing_data_collection 'SMART (Siemens, 1996a)'
_computing_data_reduction SAINT
_computing_molecular_graphics SHELXTL96
_computing_publication_material 'SHELXTL96 and PARST (Nardelli, 1995)'
_computing_structure_refinement SHELXTL96
_computing_structure_solution 'SHELXTL96 (Sheldrick, 1996)'
_diffrn_ambient_temperature 293(2)
_diffrn_measurement_device
;
Siemens SMART CCD area detector diffractometer
;
_diffrn_measurement_method '\w scans'
_diffrn_radiation_monochromator graphite
_diffrn_radiation_source 'fine-focus sealed tube'
_diffrn_radiation_type MoK\a
_diffrn_radiation_wavelength 0.71073
_diffrn_reflns_av_R_equivalents 0.0173
_diffrn_reflns_av_sigmaI/netI 0.0422
_diffrn_reflns_limit_h_max 13
_diffrn_reflns_limit_h_min -14
_diffrn_reflns_limit_k_max 16
_diffrn_reflns_limit_k_min -16
_diffrn_reflns_limit_l_max 19
_diffrn_reflns_limit_l_min 0
_diffrn_reflns_number 11615
_diffrn_reflns_theta_max 31.00
_diffrn_reflns_theta_min 2.74
_exptl_absorpt_coefficient_mu 0.101
_exptl_absorpt_correction_type none
_exptl_crystal_colour orange
_exptl_crystal_density_diffrn 1.442
_exptl_crystal_density_method 'not measured'
_exptl_crystal_description Parallelepiped
_exptl_crystal_F_000 640
_exptl_crystal_size_max 0.46
_exptl_crystal_size_mid 0.42
_exptl_crystal_size_min 0.36
_refine_diff_density_max 0.286
_refine_diff_density_min -0.157
_refine_ls_extinction_coef 0.0196(16)
_refine_ls_extinction_method 'SHELXTL (Sheldrick, 1996)'
_refine_ls_goodness_of_fit_ref 1.079
_refine_ls_hydrogen_treatment refall
_refine_ls_matrix_type full
_refine_ls_number_parameters 528
_refine_ls_number_reflns 8434
_refine_ls_number_restraints 0
_refine_ls_restrained_S_all 1.079
_refine_ls_R_factor_all 0.1033
_refine_ls_R_factor_gt 0.0609
_refine_ls_shift/su_max 0.000
_refine_ls_shift/su_mean 0.000
_refine_ls_structure_factor_coef Fsqd
_refine_ls_weighting_details 'w = 1/[\s^2^(Fo^2^)+(0.0382P)^2^+0.5786P] where P=(Fo^2^+2Fc^2^)/3'
_refine_ls_weighting_scheme calc
_refine_ls_wR_factor_ref 0.1499
_reflns_number_gt 5411
_reflns_number_total 8434
_reflns_threshold_expression I>2\s(I)
_cod_data_source_file fr1163.cif
_cod_data_source_block I
_cod_depositor_comments
;
The following automatic conversions were performed:

'_refine_ls_weighting_scheme' value 'calc w =
1/[\s^2^(Fo^2^)+(0.0382P)^2^+0.5786P] where P=(Fo^2^+2Fc^2^)/3' was
changed to 'calc'. New tag '_refine_ls_weighting_details' was
created. The value of the new tag was set to 'w =
1/[\s^2^(Fo^2^)+(0.0382P)^2^+0.5786P] where P=(Fo^2^+2Fc^2^)/3'.

Automatic conversion script
Id: cif_fix_values 3143 2015-03-26 13:38:13Z robertas 
;
_cod_original_cell_volume 1410.85(4)
_cod_database_code 2008455

loop_
_symmetry_equiv_pos_as_xyz
'x, y, z'
'-x, -y, -z'

loop_
_atom_site_label
_atom_site_fract_x
_atom_site_fract_y
_atom_site_fract_z
_atom_site_U_iso_or_equiv
_atom_site_adp_type
_atom_site_calc_flag
_atom_site_refinement_flags
_atom_site_occupancy
_atom_site_disorder_assembly
_atom_site_disorder_group
_atom_site_type_symbol
O1A .82492(16) .04145(14) .18437(10) .0487(3) Uani d . 1 . . O
H1OA .875(3) -.014(3) .202(2) .103(10) Uiso d . 1 . . H
O2A .6403(2) -.04604(16) -.23196(11) .0623(4) Uani d . 1 . . O
H2OA .668(3) -.110(3) -.263(2) .106(11) Uiso d . 1 . . H
O3A .92880(16) -.12388(14) .16330(10) .0529(4) Uani d . 1 . . O
O4A .7445(2) -.21055(17) -.24813(11) .0748(5) Uani d . 1 . . O
C1A .78283(18) .01552(16) .08232(13) .0356(4) Uani d . 1 . . C
C2A .70989(18) .08782(16) .03811(14) .0377(4) Uani d . 1 . . C
C3A .66188(18) .06486(16) -.06865(14) .0382(4) Uani d . 1 . . C
C4A .6886(2) -.02882(17) -.13132(13) .0404(4) Uani d . 1 . . C
C5A .76227(19) -.09613(16) -.08804(12) .0358(4) Uani d . 1 . . C
C6A .7895(2) -.18821(18) -.15421(14) .0442(4) Uani d . 1 . . C
C7A .8726(2) -.26021(17) -.11143(14) .0400(4) Uani d . 1 . . C
H7AA .954(2) -.240(2) -.1444(16) .053(6) Uiso d . 1 . . H
C8A .7786(2) -.41085(18) -.14002(16) .0439(4) Uani d . 1 . . C
H8AA .761(2) -.441(2) -.2136(17) .051(6) Uiso d . 1 . . H
C9A .6479(2) -.43525(18) -.09336(18) .0464(5) Uani d . 1 . . C
H9AA .552(2) -.451(2) -.1351(17) .060(6) Uiso d . 1 . . H
C10A .6926(2) -.41610(18) .00638(18) .0470(5) Uani d . 1 . . C
H10A .640(3) -.411(2) .0585(18) .063(7) Uiso d . 1 . . H
C11A .8546(2) -.37700(18) .02973(17) .0450(4) Uani d . 1 . . C
H11A .898(2) -.384(2) .0947(16) .049(6) Uiso d . 1 . . H
C12A .92395(19) -.23630(17) .00532(14) .0390(4) Uani d . 1 . . C
H12A 1.031(2) -.2066(19) .0256(16) .049(6) Uiso d . 1 . . H
C13A .88860(18) -.14206(17) .06885(13) .0375(4) Uani d . 1 . . C
C14A .81054(17) -.07338(16) .02150(12) .0337(3) Uani d . 1 . . C
C15A .8682(2) -.4548(2) -.06415(18) .0514(5) Uani d . 1 . . C
H15A .971(2) -.426(2) -.0704(16) .055(6) Uiso d . 1 . . H
H15B .826(2) -.550(2) -.0657(17) .061(6) Uiso d . 1 . . H
C16A .6862(2) .18234(19) .09956(17) .0472(4) Uani d . 1 . . C
H16A .725(2) .198(2) .1723(18) .059(6) Uiso d . 1 . . H
C17A .6161(2) .2493(2) .0545(2) .0562(5) Uani d . 1 . . C
H17A .601(3) .316(2) .0969(19) .072(7) Uiso d . 1 . . H
C18A .5662(2) .2249(2) -.05053(19) .0546(5) Uani d . 1 . . C
H18A .516(3) .274(2) -.0817(19) .073(7) Uiso d . 1 . . H
C19A .5887(2) .13462(19) -.11210(18) .0488(5) Uani d . 1 . . C
H19A .555(2) .117(2) -.1829(17) .051(6) Uiso d . 1 . . H
O1B .98543(16) .33399(17) .31208(11) .0570(4) Uani d . 1 . . O
H1OB .965(4) .238(4) .331(3) .147(15) Uiso d . 1 . . H
O2B 1.34536(19) .69521(17) .65230(14) .0657(5) Uani d . 1 . . O
H2OB 1.358(4) .649(3) .706(3) .114(12) Uiso d . 1 . . H
O3B .99428(17) .15629(15) .40608(12) .0659(4) Uani d . 1 . . O
O4B 1.33590(19) .51113(18) .74396(11) .0696(5) Uani d . 1 . . O
C1B 1.07679(19) .4179(2) .39668(14) .0439(4) Uani d . 1 . . C
C2B 1.1235(2) .5531(2) .39413(15) .0466(4) Uani d . 1 . . C
C3B 1.2170(2) .6455(2) .48121(16) .0474(5) Uani d . 1 . . C
C4B 1.2603(2) .6025(2) .57084(15) .0459(4) Uani d . 1 . . C
C5B 1.21912(19) .47163(19) .57174(13) .0411(4) Uani d . 1 . . C
C6B 1.2683(2) .4312(2) .66283(14) .0486(5) Uani d . 1 . . C
C7B 1.2472(2) .2938(2) .66103(16) .0522(5) Uani d . 1 . . C
H7BA 1.209(3) .267(2) .721(2) .073(7) Uiso d . 1 . . H
C8B 1.3984(3) .2861(2) .67137(18) .0587(6) Uani d . 1 . . C
H8BA 1.458(3) .319(2) .739(2) .070(7) Uiso d . 1 . . H
C9B 1.4607(3) .3451(3) .58592(19) .0607(6) Uani d . 1 . . C
H9BA 1.535(3) .430(3) .593(2) .080(8) Uiso d . 1 . . H
C10B 1.3820(3) .2640(3) .50010(19) .0635(6) Uani d . 1 . . C
H10B 1.386(3) .282(3) .432(2) .081(8) Uiso d . 1 . . H
C11B 1.2672(3) .1488(3) .5265(2) .0656(6) Uani d . 1 . . C
H11B 1.222(3) .072(3) .478(2) .088(9) Uiso d . 1 . . H
C12B 1.1549(2) .1944(2) .56316(17) .0530(5) Uani d . 1 . . C
H12B 1.074(3) .121(2) .5791(18) .064(7) Uiso d . 1 . . H
C13B 1.0846(2) .2394(2) .47917(15) .0472(4) Uani d . 1 . . C
C14B 1.12606(18) .37685(19) .48168(13) .0400(4) Uani d . 1 . . C
C15B 1.3485(4) .1424(3) .6299(2) .0744(7) Uani d . 1 . . C
H15C 1.284(4) .079(3) .663(3) .106(11) Uiso d . 1 . . H
H15D 1.431(3) .120(3) .619(2) .092(9) Uiso d . 1 . . H
C16B 1.0794(3) .5956(3) .30584(19) .0627(6) Uani d . 1 . . C
H16B 1.014(3) .527(3) .243(2) .089(9) Uiso d . 1 . . H
C17B 1.1303(4) .7257(3) .3048(2) .0788(8) Uani d . 1 . . C
H17B 1.096(3) .756(3) .242(3) .104(10) Uiso d . 1 . . H
C18B 1.2240(4) .8159(3) .3896(3) .0809(9) Uani d . 1 . . C
H18B 1.267(3) .907(3) .392(2) .084(9) Uiso d . 1 . . H
C19B 1.2658(3) .7782(3) .4775(2) .0662(6) Uani d . 1 . . C
H19B 1.328(3) .835(2) .5364(19) .062(7) Uiso d . 1 . . H

loop_
_atom_site_aniso_label
_atom_site_aniso_U_11
_atom_site_aniso_U_22
_atom_site_aniso_U_33
_atom_site_aniso_U_12
_atom_site_aniso_U_13
_atom_site_aniso_U_23
O1A .0613(9) .0528(8) .0302(6) .0243(7) .0067(6) .0051(6)
O2A .0977(12) .0583(9) .0325(7) .0418(9) -.0042(8) .0071(6)
O3A .0683(9) .0570(9) .0355(7) .0303(7) .0038(6) .0130(6)
O4A .1326(16) .0739(11) .0322(7) .0638(11) .0066(9) .0041(7)
C1A .0347(8) .0356(8) .0308(8) .0093(7) .0063(7) .0070(7)
C2A .0332(8) .0318(8) .0422(9) .0079(7) .0079(7) .0068(7)
C3A .0341(8) .0312(8) .0424(9) .0084(7) .0033(7) .0089(7)
C4A .0474(10) .0349(9) .0321(8) .0129(8) .0016(7) .0074(7)
C5A .0412(9) .0316(8) .0294(8) .0111(7) .0049(7) .0068(6)
C6A .0602(11) .0383(9) .0329(9) .0195(9) .0103(8) .0077(7)
C7A .0400(9) .0384(9) .0427(10) .0152(8) .0153(8) .0089(7)
C8A .0451(10) .0381(9) .0472(11) .0182(8) .0085(8) .0030(8)
C9A .0334(9) .0343(9) .0648(13) .0092(7) .0068(9) .0087(9)
C10A .0421(10) .0366(9) .0624(13) .0120(8) .0194(10) .0167(9)
C11A .0455(10) .0403(10) .0516(11) .0202(8) .0074(9) .0153(9)
C12A .0302(8) .0381(9) .0460(10) .0116(7) .0079(7) .0099(7)
C13A .0348(8) .0367(9) .0351(9) .0094(7) .0047(7) .0109(7)
C14A .0323(8) .0328(8) .0312(8) .0087(6) .0060(6) .0086(6)
C15A .0466(11) .0424(11) .0689(14) .0236(9) .0103(10) .0092(10)
C16A .0482(11) .0416(10) .0488(11) .0172(8) .0116(9) .0022(9)
C17A .0581(13) .0421(11) .0706(15) .0242(10) .0158(11) .0055(10)
C18A .0529(12) .0397(10) .0722(15) .0215(9) .0073(11) .0161(10)
C19A .0495(11) .0403(10) .0515(12) .0167(9) .0011(9) .0125(9)
O1B .0526(8) .0710(10) .0381(7) .0248(8) -.0048(6) .0001(7)
O2B .0690(10) .0572(10) .0569(10) .0245(8) -.0022(8) -.0129(8)
O3B .0619(9) .0560(9) .0565(10) .0105(8) -.0048(8) .0008(7)
O4B .0823(11) .0832(12) .0377(8) .0422(10) -.0088(8) -.0077(8)
C1B .0365(9) .0597(12) .0356(9) .0224(9) .0066(7) .0024(8)
C2B .0456(10) .0645(13) .0420(10) .0343(10) .0139(8) .0094(9)
C3B .0473(10) .0531(11) .0507(11) .0293(9) .0155(9) .0064(9)
C4B .0411(9) .0526(11) .0425(10) .0222(9) .0066(8) -.0035(8)
C5B .0376(9) .0520(11) .0335(9) .0207(8) .0071(7) .0017(8)
C6B .0460(10) .0668(13) .0325(9) .0260(10) .0066(8) .0018(9)
C7B .0582(12) .0672(14) .0357(10) .0285(11) .0135(9) .0162(9)
C8B .0656(14) .0728(15) .0418(11) .0378(12) .0014(10) .0096(11)
C9B .0477(12) .0778(17) .0624(15) .0321(12) .0126(11) .0136(13)
C10B .0681(15) .0926(19) .0484(13) .0497(14) .0202(12) .0149(13)
C11B .0768(16) .0584(14) .0591(14) .0347(13) .0011(12) -.0027(12)
C12B .0520(12) .0482(11) .0517(12) .0140(10) .0094(10) .0130(9)
C13B .0396(9) .0515(11) .0413(10) .0119(8) .0071(8) .0038(8)
C14B .0338(8) .0504(10) .0340(9) .0176(8) .0065(7) .0027(7)
C15B .089(2) .0736(18) .0715(18) .0471(16) .0089(15) .0207(14)
C16B .0770(16) .0810(17) .0509(13) .0528(14) .0150(12) .0172(12)
C17B .108(2) .089(2) .0692(18) .0678(19) .0241(17) .0272(16)
C18B .112(2) .0656(17) .093(2) .0565(18) .0387(19) .0293(16)
C19B .0785(17) .0559(14) .0732(17) .0380(13) .0204(14) .0048(13)

loop_
_atom_type_symbol
_atom_type_description
_atom_type_scat_dispersion_real
_atom_type_scat_dispersion_imag
_atom_type_scat_source
C C 0.0033 0.0016 'International Tables Vol C Tables 4.2.6.8 and 6.1.1.4'
H H 0.0000 0.0000 'International Tables Vol C Tables 4.2.6.8 and 6.1.1.4'
O O 0.0106 0.0060 'International Tables Vol C Tables 4.2.6.8 and 6.1.1.4'

loop_
_geom_angle_atom_site_label_1
_geom_angle_atom_site_label_2
_geom_angle_atom_site_label_3
_geom_angle
_geom_angle_publ_flag
O1A C1A C14A 122.63(16) ?
O1A C1A C2A 116.32(16) ?
C14A C1A C2A 121.03(15) ?
C3A C2A C16A 119.36(17) ?
C3A C2A C1A 119.32(16) ?
C16A C2A C1A 121.32(17) ?
C2A C3A C19A 119.39(18) ?
C2A C3A C4A 119.50(16) ?
C19A C3A C4A 121.10(17) ?
O2A C4A C5A 122.68(17) ?
O2A C4A C3A 116.53(16) ?
C5A C4A C3A 120.78(16) ?
C4A C5A C14A 119.74(16) ?
C4A C5A C6A 119.06(16) ?
C14A C5A C6A 121.20(16) ?
O4A C6A C5A 121.26(18) ?
O4A C6A C7A 117.65(17) ?
C5A C6A C7A 121.09(16) ?
C6A C7A C12A 117.79(15) ?
C6A C7A C8A 111.26(15) ?
C12A C7A C8A 103.06(15) ?
C9A C8A C15A 100.64(17) ?
C9A C8A C7A 105.25(15) ?
C15A C8A C7A 99.63(15) ?
C10A C9A C8A 107.79(17) ?
C9A C10A C11A 107.76(18) ?
C10A C11A C15A 100.55(17) ?
C10A C11A C12A 105.18(15) ?
C15A C11A C12A 99.83(16) ?
C13A C12A C7A 118.01(15) ?
C13A C12A C11A 112.18(15) ?
C7A C12A C11A 102.70(15) ?
O3A C13A C14A 121.07(17) ?
O3A C13A C12A 117.96(16) ?
C14A C13A C12A 120.97(15) ?
C1A C14A C5A 119.60(15) ?
C1A C14A C13A 119.51(15) ?
C5A C14A C13A 120.90(15) ?
C8A C15A C11A 94.33(15) yes
C17A C16A C2A 119.6(2) ?
C16A C17A C18A 121.1(2) ?
C19A C18A C17A 120.6(2) ?
C18A C19A C3A 119.9(2) ?
O1B C1B C14B 122.28(19) ?
O1B C1B C2B 116.70(18) ?
C14B C1B C2B 121.01(17) ?
C3B C2B C16B 119.4(2) ?
C3B C2B C1B 119.27(18) ?
C16B C2B C1B 121.3(2) ?
C19B C3B C2B 119.1(2) ?
C19B C3B C4B 121.5(2) ?
C2B C3B C4B 119.42(19) ?
O2B C4B C5B 122.4(2) ?
O2B C4B C3B 116.5(2) ?
C5B C4B C3B 121.06(18) ?
C4B C5B C14B 119.48(18) ?
C4B C5B C6B 119.77(17) ?
C14B C5B C6B 120.75(18) ?
O4B C6B C5B 121.0(2) ?
O4B C6B C7B 117.91(19) ?
C5B C6B C7B 120.97(17) ?
C6B C7B C12B 117.41(18) ?
C6B C7B C8B 109.72(19) ?
C12B C7B C8B 102.78(18) ?
C9B C8B C15B 100.9(2) ?
C9B C8B C7B 105.50(18) ?
C15B C8B C7B 100.5(2) ?
C10B C9B C8B 107.3(2) ?
C9B C10B C11B 107.7(2) ?
C10B C11B C15B 100.7(2) ?
C10B C11B C12B 107.36(19) ?
C15B C11B C12B 99.6(2) ?
C13B C12B C7B 118.05(19) ?
C13B C12B C11B 110.25(18) ?
C7B C12B C11B 102.28(18) ?
O3B C13B C14B 121.41(19) ?
O3B C13B C12B 118.1(2) ?
C14B C13B C12B 120.40(17) ?
C1B C14B C5B 119.59(18) ?
C1B C14B C13B 119.61(17) ?
C5B C14B C13B 120.79(17) ?
C8B C15B C11B 93.2(2) yes
C17B C16B C2B 119.8(3) ?
C16B C17B C18B 120.6(3) ?
C19B C18B C17B 121.2(3) ?
C18B C19B C3B 119.9(3) ?

loop_
_geom_bond_atom_site_label_1
_geom_bond_atom_site_label_2
_geom_bond_site_symmetry_2
_geom_bond_distance
_geom_bond_publ_flag
O1A C1A . 1.340(2) yes
O2A C4A . 1.335(2) yes
O3A C13A . 1.244(2) yes
O4A C6A . 1.240(2) yes
C1A C14A . 1.384(2) ?
C1A C2A . 1.434(2) ?
C2A C3A . 1.407(2) ?
C2A C16A . 1.413(3) ?
C3A C19A . 1.408(3) ?
C3A C4A . 1.433(3) ?
C4A C5A . 1.387(2) ?
C5A C14A . 1.443(2) ?
C5A C6A . 1.449(2) ?
C6A C7A . 1.498(3) ?
C7A C12A . 1.538(3) ?
C7A C8A . 1.569(3) ?
C8A C9A . 1.513(3) ?
C8A C15A . 1.525(3) ?
C9A C10A . 1.316(3) yes
C10A C11A . 1.510(3) ?
C11A C15A . 1.528(3) ?
C11A C12A . 1.574(3) ?
C12A C13A . 1.498(3) ?
C13A C14A . 1.453(2) ?
C16A C17A . 1.369(3) ?
C17A C18A . 1.386(3) ?
C18A C19A . 1.370(3) ?
O1B C1B . 1.346(2) yes
O2B C4B . 1.343(2) yes
O3B C13B . 1.242(2) yes
O4B C6B . 1.247(2) yes
C1B C14B . 1.383(3) ?
C1B C2B . 1.429(3) ?
C2B C3B . 1.410(3) ?
C2B C16B . 1.411(3) ?
C3B C19B . 1.404(3) ?
C3B C4B . 1.426(3) ?
C4B C5B . 1.384(3) ?
C5B C14B . 1.445(2) ?
C5B C6B . 1.446(3) ?
C6B C7B . 1.494(3) ?
C7B C12B . 1.535(3) ?
C7B C8B . 1.576(3) ?
C8B C9B . 1.502(3) ?
C8B C15B . 1.521(4) ?
C9B C10B . 1.316(3) yes
C10B C11B . 1.500(4) ?
C11B C15B . 1.533(4) ?
C11B C12B . 1.567(3) ?
C12B C13B . 1.494(3) ?
C13B C14B . 1.449(3) ?
C16B C17B . 1.367(4) ?
C17B C18B . 1.381(4) ?
C18B C19B . 1.368(4) ?

loop_
_geom_hbond_atom_site_label_D
_geom_hbond_atom_site_label_H
_geom_hbond_atom_site_label_A
_geom_hbond_site_symmetry_A
_geom_hbond_distance_DH
_geom_hbond_distance_HA
_geom_hbond_distance_DA
_geom_hbond_angle_DHA
_geom_hbond_publ_flag
O1A H1OA O3A 1_555 0.99(3) 1.63(3) 2.526(2) 148(2) yes
O1B H1OB O3B 1_555 1.10(4) 1.52(4) 2.530(2) 149(4) yes
O2A H2OA O4A 1_555 0.96(3) 1.64(3) 2.514(3) 148(2) yes
O2B H2OB O4B 1_555 0.96(4) 1.65(3) 2.529(3) 150(3) yes
C7B H7BA O3A 2_756 0.98(3) 2.56(3) 3.498(3) 161(2) no
C9A H9A O4B 1_444 0.99(2) 2.39(2) 3.373(3) 172(2) no
C10B H10B O4A 2_755 0.97(3) 2.50(3) 3.340(3) 145(3) no
C17A H17A O4B 2_766 0.98(3) 2.56(2) 3.472(3) 154(2) no

loop_
_geom_torsion_atom_site_label_1
_geom_torsion_atom_site_label_2
_geom_torsion_atom_site_label_3
_geom_torsion_atom_site_label_4
_geom_torsion
_geom_torsion_publ_flag
O1A C1A C2A C3A -179.59(15) ?
C14A C1A C2A C3A 2.0(2) ?
O1A C1A C2A C16A 0.9(2) ?
C14A C1A C2A C16A -177.53(16) ?
C16A C2A C3A C19A -1.2(3) ?
C1A C2A C3A C19A 179.22(16) ?
C16A C2A C3A C4A 178.61(17) ?
C1A C2A C3A C4A -0.9(2) ?
C2A C3A C4A O2A 179.98(16) ?
C19A C3A C4A O2A -0.2(3) ?
C2A C3A C4A C5A -0.6(3) ?
C19A C3A C4A C5A 179.26(17) ?
O2A C4A C5A C14A -179.53(17) ?
C3A C4A C5A C14A 1.1(3) ?
O2A C4A C5A C6A 0.6(3) ?
C3A C4A C5A C6A -178.83(16) ?
C4A C5A C6A O4A -2.2(3) ?
C14A C5A C6A O4A 177.94(19) ?
C4A C5A C6A C7A 178.08(17) ?
C14A C5A C6A C7A -1.8(3) ?
O4A C6A C7A C12A -177.91(18) ?
C5A C6A C7A C12A 1.8(3) ?
O4A C6A C7A C8A -59.3(2) ?
C5A C6A C7A C8A 120.48(19) ?
C6A C7A C8A C9A -60.5(2) ?
C12A C7A C8A C9A 66.7(2) yes
C6A C7A C8A C15A -164.37(16) ?
C12A C7A C8A C15A -37.2(2) yes
C15A C8A C9A C10A 32.1(2) yes
C7A C8A C9A C10A -71.1(2) yes
C8A C9A C10A C11A 0.6(2) yes
C9A C10A C11A C15A -32.9(2) yes
C9A C10A C11A C12A 70.4(2) yes
C6A C7A C12A C13A -0.4(2) ?
C8A C7A C12A C13A -123.26(16) ?
C6A C7A C12A C11A 123.56(17) ?
C8A C7A C12A C11A 0.7(2) yes
C10A C11A C12A C13A 59.9(2) ?
C15A C11A C12A C13A 163.76(15) ?
C10A C11A C12A C7A -67.8(2) yes
C15A C11A C12A C7A 36.0(2) yes
C7A C12A C13A O3A 179.22(16) ?
C11A C12A C13A O3A 60.2(2) ?
C7A C12A C13A C14A -1.2(2) ?
C11A C12A C13A C14A -120.24(17) ?
O1A C1A C14A C5A -179.83(15) ?
C2A C1A C14A C5A -1.5(2) ?
O1A C1A C14A C13A -0.2(2) ?
C2A C1A C14A C13A 178.16(15) ?
C4A C5A C14A C1A 0.0(2) ?
C6A C5A C14A C1A 179.88(16) ?
C4A C5A C14A C13A -179.69(16) ?
C6A C5A C14A C13A 0.2(2) ?
O3A C13A C14A C1A 1.2(2) ?
C12A C13A C14A C1A -178.37(15) ?
O3A C13A C14A C5A -179.10(16) ?
C12A C13A C14A C5A 1.3(2) ?
C9A C8A C15A C11A -48.6(2) yes
C7A C8A C15A C11A 59.0(2) yes
C10A C11A C15A C8A 49.0(2) yes
C12A C11A C15A C8A -58.6(2) yes
C3A C2A C16A C17A 0.5(3) ?
C1A C2A C16A C17A -179.98(18) ?
C2A C16A C17A C18A 0.8(3) ?
C16A C17A C18A C19A -1.4(3) ?
C17A C18A C19A C3A 0.6(3) ?
C2A C3A C19A C18A 0.7(3) ?
C4A C3A C19A C18A -179.16(18) ?
O1B C1B C2B C3B 178.79(16) ?
C14B C1B C2B C3B -2.4(3) ?
O1B C1B C2B C16B -2.1(3) ?
C14B C1B C2B C16B 176.79(18) ?
C16B C2B C3B C19B -0.9(3) ?
C1B C2B C3B C19B 178.29(18) ?
C16B C2B C3B C4B 179.34(19) ?
C1B C2B C3B C4B -1.5(3) ?
C19B C3B C4B O2B 2.5(3) ?
C2B C3B C4B O2B -177.76(17) ?
C19B C3B C4B C5B -175.88(19) ?
C2B C3B C4B C5B 3.9(3) ?
O2B C4B C5B C14B 179.32(17) ?
C3B C4B C5B C14B -2.4(3) ?
O2B C4B C5B C6B -0.1(3) ?
C3B C4B C5B C6B 178.15(17) ?
C4B C5B C6B O4B 6.9(3) ?
C14B C5B C6B O4B -172.49(18) ?
C4B C5B C6B C7B -169.57(18) ?
C14B C5B C6B C7B 11.0(3) ?
O4B C6B C7B C12B 175.87(19) ?
C5B C6B C7B C12B -7.5(3) ?
O4B C6B C7B C8B -67.3(2) ?
C5B C6B C7B C8B 109.3(2) ?
C6B C7B C8B C9B -55.9(2) ?
C12B C7B C8B C9B 69.8(2) yes
C6B C7B C8B C15B -160.36(19) ?
C12B C7B C8B C15B -34.7(2) yes
C15B C8B C9B C10B 34.1(3) yes
C7B C8B C9B C10B -70.2(2) yes
C8B C9B C10B C11B -0.7(3) yes
C9B C10B C11B C15B -32.6(3) yes
C9B C10B C11B C12B 71.1(2) yes
C6B C7B C12B C13B -3.9(3) ?
C8B C7B C12B C13B -124.4(2) ?
C6B C7B C12B C11B 117.3(2) ?
C8B C7B C12B C11B -3.2(2) yes
C10B C11B C12B C13B 61.7(2) ?
C15B C11B C12B C13B 166.2(2) ?
C10B C11B C12B C7B -64.6(2) yes
C15B C11B C12B C7B 39.8(2) yes
C7B C12B C13B O3B -170.29(19) ?
C11B C12B C13B O3B 72.7(2) ?
C7B C12B C13B C14B 12.2(3) ?
C11B C12B C13B C14B -104.7(2) ?
O1B C1B C14B C5B -177.38(16) ?
C2B C1B C14B C5B 3.8(3) ?
O1B C1B C14B C13B 3.0(3) ?
C2B C1B C14B C13B -175.73(16) ?
C4B C5B C14B C1B -1.5(3) ?
C6B C5B C14B C1B 177.97(17) ?
C4B C5B C14B C13B 178.12(17) ?
C6B C5B C14B C13B -2.5(3) ?
O3B C13B C14B C1B -7.1(3) ?
C12B C13B C14B C1B 170.23(18) ?
O3B C13B C14B C5B 173.29(18) ?
C12B C13B C14B C5B -9.3(3) ?
C9B C8B C15B C11B -49.9(2) yes
C7B C8B C15B C11B 58.3(2) yes
C10B C11B C15B C8B 49.4(2) yes
C12B C11B C15B C8B -60.5(2) yes
C3B C2B C16B C17B 1.5(3) ?
C1B C2B C16B C17B -177.7(2) ?
C2B C16B C17B C18B -0.3(4) ?
C16B C17B C18B C19B -1.5(5) ?
C17B C18B C19B C3B 2.1(4) ?
C2B C3B C19B C18B -0.9(3) ?
C4B C3B C19B C18B 178.9(2) ?
